data_4114362
loop_
_publ_author_name
'Neeladri Das'
'Partha Sarathi Mukherjee'
'Atta M. Arif'
'Peter J. Stang'

_publ_section_title
;
 Facile Self-Assembly of Predesigned Neutral 2D Pt-Macrocycles via a New
 Class of Rigid Oxygen Donor Linkers
;
_journal_name_full 'Journal of the American Chemical Society'
_journal_page_first 13950
_journal_page_last 13951
_journal_paper_doi 10.1021/ja037788g
_journal_volume 125
_journal_year 2003
_chemical_formula_sum 'C86 H142 Cl6 O8 P8 Pt4'
_chemical_formula_weight 2544.82
_chemical_name_systematic
; 
 ? 
;
_space_group_IT_number 14
_symmetry_cell_setting monoclinic
_symmetry_space_group_name_Hall '-P 2ybc'
_symmetry_space_group_name_H-M 'P 1 21/c 1'
_atom_sites_solution_hydrogens geom
_atom_sites_solution_primary direct
_atom_sites_solution_secondary difmap
_audit_creation_method SHELXL-97
_cell_angle_alpha 90.00
_cell_angle_beta 110.6443(10)
_cell_angle_gamma 90.00
_cell_formula_units_Z 2
_cell_length_a 16.5367(3)
_cell_length_b 14.5788(3)
_cell_length_c 22.3754(3)
_cell_measurement_reflns_used 9335
_cell_measurement_temperature 150(1)
_cell_measurement_theta_max 27.485
_cell_measurement_theta_min 1.018
_cell_volume 5047.99(16)
_computing_cell_refinement DENZO-SMN
_computing_data_collection 'NOius COLLECT'
_computing_data_reduction DENZO-SMN
_computing_molecular_graphics 'WinGX, Ortep3'
_computing_structure_refinement 'SHELXL-97 (Sheldrick, 1997)'
_computing_structure_solution SIR97
_diffrn_ambient_temperature 150(1)
_diffrn_measured_fraction_theta_full 0.987
_diffrn_measured_fraction_theta_max 0.987
_diffrn_measurement_device_type 'Nonius KappaCCD Diffractometer'
_diffrn_measurement_method 'Phi plus Omega scan'
_diffrn_radiation_monochromator graphite
_diffrn_radiation_source 'fine-focus sealed tube'
_diffrn_radiation_type MoK\a
_diffrn_radiation_wavelength 0.71073
_diffrn_reflns_av_R_equivalents 0.0444
_diffrn_reflns_av_sigmaI/netI 0.0551
_diffrn_reflns_limit_h_max 21
_diffrn_reflns_limit_h_min -21
_diffrn_reflns_limit_k_max 18
_diffrn_reflns_limit_k_min -17
_diffrn_reflns_limit_l_max 28
_diffrn_reflns_limit_l_min -29
_diffrn_reflns_number 19063
_diffrn_reflns_theta_full 27.48
_diffrn_reflns_theta_max 27.48
_diffrn_reflns_theta_min 1.32
_exptl_absorpt_coefficient_mu 5.859
_exptl_absorpt_correction_T_max 0.5163
_exptl_absorpt_correction_T_min 0.2336
_exptl_absorpt_correction_type multi-scan
_exptl_absorpt_process_details 'DENZO-SMN (Otwinowski & Minor, 1997)'
_exptl_crystal_colour yellow
_exptl_crystal_density_diffrn 1.674
_exptl_crystal_description plate
_exptl_crystal_F_000 2512
_exptl_crystal_size_max 0.35
_exptl_crystal_size_mid 0.25
_exptl_crystal_size_min 0.13
_refine_diff_density_max 7.262
_refine_diff_density_min -2.475
_refine_diff_density_rms 0.373
_refine_ls_extinction_coef 0.00141(16)
_refine_ls_extinction_expression Fc^*^=kFc[1+0.001xFc^2^\l^3^/sin(2\q)]^-1/4^
_refine_ls_extinction_method SHELXL
_refine_ls_goodness_of_fit_ref 1.124
_refine_ls_hydrogen_treatment mixed
_refine_ls_matrix_type full
_refine_ls_number_parameters 513
_refine_ls_number_reflns 11418
_refine_ls_number_restraints 0
_refine_ls_restrained_S_all 1.124
_refine_ls_R_factor_all 0.1072
_refine_ls_R_factor_gt 0.0948
_refine_ls_shift/su_max 0.000
_refine_ls_shift/su_mean 0.000
_refine_ls_structure_factor_coef Fsqd
_refine_ls_weighting_details 'calc w=1/[\s^2^(Fo^2^)+(0.0636P)^2^+405.2981P] where P=(Fo^2^+2Fc^2^)/3'
_refine_ls_weighting_scheme calc
_refine_ls_wR_factor_gt 0.2684
_refine_ls_wR_factor_ref 0.2759
_reflns_number_gt 9604
_reflns_number_total 11418
_reflns_threshold_expression >2sigma(I)
_cod_data_source_file ja037788gsi20031001_062803_2.cif
_cod_data_source_block complex(3b)
_cod_original_cell_volume 5047.99(15)
_cod_database_code 4114362

loop_
_symmetry_equiv_pos_as_xyz
'x, y, z'
'-x, y+1/2, -z+1/2'
'-x, -y, -z'
'x, -y-1/2, z-1/2'

loop_
_atom_site_label
_atom_site_type_symbol
_atom_site_fract_x
_atom_site_fract_y
_atom_site_fract_z
_atom_site_U_iso_or_equiv
_atom_site_adp_type
_atom_site_occupancy
_atom_site_symmetry_multiplicity
_atom_site_calc_flag
_atom_site_refinement_flags
Pt1 Pt 0.70212(4) -0.00730(5) 0.76379(3) 0.0266(2) Uani 1 1 d .
Pt2 Pt 0.18820(4) 0.07002(5) 0.43631(3) 0.0285(2) Uani 1 1 d .
P1 P 0.6830(3) -0.1598(3) 0.7347(3) 0.0352(10) Uani 1 1 d .
P2 P 0.7203(3) 0.1392(3) 0.8055(2) 0.0342(10) Uani 1 1 d .
P3 P 0.2133(3) -0.0842(3) 0.4321(2) 0.0330(10) Uani 1 1 d .
P4 P 0.1647(3) 0.2226(4) 0.4513(3) 0.0394(12) Uani 1 1 d .
O1 O 0.5734(8) 0.0205(9) 0.7034(6) 0.031(3) Uani 1 1 d .
O2 O 0.5148(10) -0.0010(12) 0.7795(7) 0.050(4) Uani 1 1 d .
O3 O 0.3134(9) 0.0812(10) 0.5091(6) 0.040(3) Uani 1 1 d .
O4 O 0.2570(9) 0.0722(17) 0.5872(7) 0.070(6) Uani 1 1 d .
C1 C 0.5106(12) 0.0176(12) 0.7239(10) 0.034(4) Uani 1 1 d .
C2 C 0.4225(13) 0.0359(14) 0.6747(9) 0.035(4) Uani 1 1 d .
H2 H 0.3741 0.0315 0.6881 0.042 Uiso 1 1 calc R
C3 C 0.4078(13) 0.0574(14) 0.6147(9) 0.040(4) Uani 1 1 d .
H3 H 0.4551 0.0644 0.6004 0.047 Uiso 1 1 calc R
C4 C 0.3172(14) 0.0710(17) 0.5685(9) 0.045(5) Uani 1 1 d .
C5 C 0.0700(11) 0.0564(11) 0.3674(8) 0.027(3) Uani 1 1 d .
C6 C -0.0005(12) 0.0466(15) 0.3872(10) 0.040(5) Uani 1 1 d .
H6 H 0.0100 0.0463 0.4318 0.048 Uiso 1 1 calc R
C7 C -0.0859(13) 0.0373(15) 0.3453(10) 0.040(5) Uani 1 1 d .
H7 H -0.1317 0.0315 0.3613 0.048 Uiso 1 1 calc R
C8 C -0.1025(13) 0.0366(15) 0.2813(11) 0.042(5) Uani 1 1 d .
H8 H -0.1605 0.0340 0.2524 0.050 Uiso 1 1 calc R
C9 C -0.0334(13) 0.0399(12) 0.2574(9) 0.033(4) Uani 1 1 d .
C10 C -0.0501(12) 0.0385(13) 0.1917(9) 0.033(4) Uani 1 1 d .
H10 H -0.1086 0.0380 0.1634 0.040 Uiso 1 1 calc R
C11 C 0.0158(11) 0.0379(12) 0.1655(8) 0.028(3) Uani 1 1 d .
C12 C -0.0007(13) 0.0416(13) 0.0994(9) 0.035(4) Uani 1 1 d .
H12 H -0.0589 0.0415 0.0707 0.042 Uiso 1 1 calc R
C13 C 0.0624(13) 0.0450(13) 0.0761(9) 0.034(4) Uani 1 1 d .
H13 H 0.0492 0.0513 0.0313 0.041 Uiso 1 1 calc R
C14 C 0.1489(14) 0.0395(13) 0.1172(9) 0.037(4) Uani 1 1 d .
H14 H 0.1932 0.0430 0.0994 0.045 Uiso 1 1 calc R
C15 C 0.1725(11) 0.0293(12) 0.1826(8) 0.028(3) Uani 1 1 d .
C16 C 0.1041(12) 0.0335(13) 0.2087(10) 0.034(4) Uani 1 1 d .
C17 C 0.1208(11) 0.0408(12) 0.2748(8) 0.029(4) Uani 1 1 d .
H17 H 0.1793 0.0428 0.3030 0.035 Uiso 1 1 calc R
C18 C 0.0541(12) 0.0454(12) 0.3012(8) 0.031(4) Uani 1 1 d .
C19 C 0.7742(14) -0.2337(16) 0.7767(13) 0.050(6) Uani 1 1 d .
H19A H 0.8222 -0.2177 0.7619 0.061 Uiso 1 1 calc R
H19B H 0.7932 -0.2181 0.8227 0.061 Uiso 1 1 calc R
C20 C 0.762(2) -0.3356(18) 0.7708(16) 0.070(8) Uani 1 1 d .
H20A H 0.7199 -0.3545 0.7902 0.105 Uiso 1 1 calc R
H20B H 0.8172 -0.3662 0.7926 0.105 Uiso 1 1 calc R
H20C H 0.7405 -0.3528 0.7255 0.105 Uiso 1 1 calc R
C21 C 0.5958(14) -0.2102(14) 0.7534(11) 0.043(5) Uani 1 1 d .
H21A H 0.5414 -0.1794 0.7275 0.052 Uiso 1 1 calc R
H21B H 0.5909 -0.2755 0.7406 0.052 Uiso 1 1 calc R
C22 C 0.6048(16) -0.2045(17) 0.8241(11) 0.051(6) Uani 1 1 d .
H22A H 0.6597 -0.2324 0.8506 0.077 Uiso 1 1 calc R
H22B H 0.5568 -0.2375 0.8304 0.077 Uiso 1 1 calc R
H22C H 0.6037 -0.1401 0.8363 0.077 Uiso 1 1 calc R
C23 C 0.6628(17) -0.1868(16) 0.6518(11) 0.052(6) Uani 1 1 d .
H23A H 0.7109 -0.1623 0.6399 0.063 Uiso 1 1 calc R
H23B H 0.6625 -0.2543 0.6469 0.063 Uiso 1 1 calc R
C24 C 0.578(2) -0.149(2) 0.6057(13) 0.074(9) Uani 1 1 d .
H24A H 0.5296 -0.1771 0.6143 0.111 Uiso 1 1 calc R
H24B H 0.5736 -0.1621 0.5617 0.111 Uiso 1 1 calc R
H24C H 0.5766 -0.0821 0.6114 0.111 Uiso 1 1 calc R
C25 C 0.7237(15) 0.1432(14) 0.8882(11) 0.045(5) Uani 1 1 d .
H25A H 0.7758 0.1099 0.9154 0.053 Uiso 1 1 calc R
H25B H 0.7302 0.2080 0.9024 0.053 Uiso 1 1 calc R
C26 C 0.647(2) 0.104(2) 0.8995(13) 0.073(9) Uani 1 1 d .
H26A H 0.5991 0.1473 0.8844 0.110 Uiso 1 1 calc R
H26B H 0.6618 0.0932 0.9453 0.110 Uiso 1 1 calc R
H26C H 0.6311 0.0461 0.8763 0.110 Uiso 1 1 calc R
C27 C 0.8243(14) 0.1967(15) 0.8161(11) 0.044(5) Uani 1 1 d .
H27A H 0.8274 0.2548 0.8397 0.052 Uiso 1 1 calc R
H27B H 0.8723 0.1570 0.8422 0.052 Uiso 1 1 calc R
C28 C 0.835(2) 0.2171(17) 0.7531(13) 0.061(7) Uani 1 1 d .
H28A H 0.8403 0.1594 0.7321 0.092 Uiso 1 1 calc R
H28B H 0.8880 0.2535 0.7608 0.092 Uiso 1 1 calc R
H28C H 0.7854 0.2517 0.7255 0.092 Uiso 1 1 calc R
C29 C 0.6354(15) 0.2192(16) 0.7587(12) 0.051(6) Uani 1 1 d .
H29A H 0.6358 0.2218 0.7147 0.061 Uiso 1 1 calc R
H29B H 0.5786 0.1944 0.7564 0.061 Uiso 1 1 calc R
C30 C 0.6441(16) 0.3173(16) 0.7854(14) 0.058(7) Uani 1 1 d .
H30A H 0.7047 0.3365 0.7990 0.088 Uiso 1 1 calc R
H30B H 0.6248 0.3189 0.8220 0.088 Uiso 1 1 calc R
H30C H 0.6085 0.3589 0.7522 0.088 Uiso 1 1 calc R
C31 C 0.2487(16) -0.1336(15) 0.5124(10) 0.047(5) Uani 1 1 d .
H31A H 0.2653 -0.1985 0.5105 0.056 Uiso 1 1 calc R
H31B H 0.3001 -0.1001 0.5404 0.056 Uiso 1 1 calc R
C32 C 0.1762(18) -0.1282(19) 0.5407(11) 0.058(7) Uani 1 1 d .
H32A H 0.1550 -0.0650 0.5378 0.087 Uiso 1 1 calc R
H32B H 0.1989 -0.1473 0.5855 0.087 Uiso 1 1 calc R
H32C H 0.1287 -0.1688 0.5166 0.087 Uiso 1 1 calc R
C33 C 0.1201(15) -0.1525(15) 0.3871(12) 0.048(5) Uani 1 1 d .
H33A H 0.0712 -0.1327 0.3998 0.058 Uiso 1 1 calc R
H33B H 0.1050 -0.1365 0.3415 0.058 Uiso 1 1 calc R
C34 C 0.1251(19) -0.2564(15) 0.3921(15) 0.062(7) Uani 1 1 d .
H34A H 0.1573 -0.2801 0.3661 0.093 Uiso 1 1 calc R
H34B H 0.0666 -0.2821 0.3767 0.093 Uiso 1 1 calc R
H34C H 0.1547 -0.2742 0.4368 0.093 Uiso 1 1 calc R
C35 C 0.2985(14) -0.1162(15) 0.4007(11) 0.043(5) Uani 1 1 d .
H35A H 0.2941 -0.1827 0.3914 0.052 Uiso 1 1 calc R
H35B H 0.2877 -0.0836 0.3598 0.052 Uiso 1 1 calc R
C36 C 0.3890(16) -0.095(2) 0.4442(13) 0.069(8) Uani 1 1 d .
H36A H 0.3948 -0.0294 0.4530 0.104 Uiso 1 1 calc R
H36B H 0.4298 -0.1141 0.4236 0.104 Uiso 1 1 calc R
H36C H 0.4015 -0.1291 0.4843 0.104 Uiso 1 1 calc R
C37 C 0.1449(17) 0.2445(19) 0.5265(13) 0.059(7) Uani 1 1 d .
H37A H 0.1980 0.2285 0.5628 0.071 Uiso 1 1 calc R
H37B H 0.1347 0.3110 0.5294 0.071 Uiso 1 1 calc R
C38 C 0.0704(18) 0.193(2) 0.5340(13) 0.066(7) Uani 1 1 d .
H38A H 0.0194 0.2003 0.4952 0.099 Uiso 1 1 calc R
H38B H 0.0581 0.2176 0.5706 0.099 Uiso 1 1 calc R
H38C H 0.0852 0.1279 0.5410 0.099 Uiso 1 1 calc R
C39 C 0.0767(15) 0.2835(16) 0.3923(13) 0.055(6) Uani 1 1 d .
H39A H 0.0219 0.2502 0.3854 0.066 Uiso 1 1 calc R
H39B H 0.0713 0.3453 0.4088 0.066 Uiso 1 1 calc R
C40 C 0.090(3) 0.2932(17) 0.3283(14) 0.077(10) Uani 1 1 d .
H40A H 0.1280 0.2437 0.3239 0.115 Uiso 1 1 calc R
H40B H 0.1173 0.3526 0.3268 0.115 Uiso 1 1 calc R
H40C H 0.0344 0.2896 0.2933 0.115 Uiso 1 1 calc R
C41 C 0.2617(16) 0.2916(16) 0.4667(14) 0.057(6) Uani 1 1 d .
H41A H 0.3079 0.2658 0.5043 0.068 Uiso 1 1 calc R
H41B H 0.2809 0.2856 0.4297 0.068 Uiso 1 1 calc R
C43 C 0.427(2) 0.538(3) 0.3756(13) 0.092(12) Uani 1 1 d .
H43 H 0.4451 0.5348 0.3375 0.111 Uiso 1 1 calc R
C42 C 0.252(2) 0.395(2) 0.4789(14) 0.069(7) Uiso 1 1 d .
H42A H 0.1974 0.4183 0.4483 0.103 Uiso 1 1 calc R
H42B H 0.3003 0.4294 0.4737 0.103 Uiso 1 1 calc R
H42C H 0.2526 0.4040 0.5225 0.103 Uiso 1 1 calc R
Cl1 Cl 0.3176(7) 0.5733(12) 0.3509(7) 0.141(5) Uani 1 1 d .
Cl2 Cl 0.4366(10) 0.4314(13) 0.4097(8) 0.167(7) Uani 1 1 d .
Cl3 Cl 0.4878(12) 0.6178(16) 0.4273(8) 0.196(9) Uani 1 1 d .

loop_
_atom_site_aniso_label
_atom_site_aniso_U_11
_atom_site_aniso_U_22
_atom_site_aniso_U_33
_atom_site_aniso_U_23
_atom_site_aniso_U_13
_atom_site_aniso_U_12
Pt1 0.0251(3) 0.0281(4) 0.0245(3) -0.0006(2) 0.0065(2) 0.0007(2)
Pt2 0.0267(4) 0.0309(4) 0.0252(3) -0.0017(3) 0.0058(2) 0.0017(3)
P1 0.037(3) 0.026(2) 0.044(3) -0.002(2) 0.016(2) -0.0015(19)
P2 0.033(2) 0.031(2) 0.038(3) -0.005(2) 0.012(2) -0.0013(19)
P3 0.041(3) 0.032(2) 0.028(2) 0.0048(19) 0.015(2) 0.005(2)
P4 0.031(2) 0.037(3) 0.047(3) -0.011(2) 0.010(2) 0.001(2)
O1 0.027(6) 0.033(7) 0.029(6) -0.003(5) 0.006(5) 0.002(5)
O2 0.045(8) 0.069(11) 0.028(7) 0.014(7) 0.005(6) 0.005(8)
O3 0.030(7) 0.055(9) 0.029(7) 0.000(6) 0.004(5) 0.008(6)
O4 0.015(6) 0.15(2) 0.037(8) -0.010(10) 0.002(6) 0.008(9)
C1 0.032(9) 0.024(8) 0.043(11) -0.011(8) 0.008(8) 0.000(7)
C2 0.036(10) 0.038(10) 0.029(9) -0.010(8) 0.008(8) -0.006(8)
C3 0.036(10) 0.040(11) 0.034(10) -0.003(8) 0.002(8) -0.008(8)
C4 0.040(11) 0.065(15) 0.024(9) -0.005(9) 0.004(8) 0.017(10)
C5 0.028(8) 0.021(8) 0.034(9) -0.002(7) 0.014(7) -0.004(6)
C6 0.027(9) 0.052(12) 0.041(11) -0.012(9) 0.013(8) 0.005(8)
C7 0.029(9) 0.049(12) 0.048(11) 0.007(10) 0.019(9) 0.009(8)
C8 0.026(9) 0.046(12) 0.050(12) -0.014(10) 0.009(8) -0.002(8)
C9 0.039(10) 0.026(9) 0.027(9) -0.002(7) 0.004(7) 0.001(7)
C10 0.025(8) 0.037(10) 0.035(9) -0.006(8) 0.007(7) 0.003(7)
C11 0.024(8) 0.025(8) 0.030(8) -0.001(7) 0.004(7) 0.003(6)
C12 0.038(10) 0.036(10) 0.026(9) -0.005(8) 0.007(7) -0.005(8)
C13 0.042(10) 0.033(9) 0.023(8) -0.006(7) 0.007(7) -0.004(8)
C14 0.051(12) 0.028(9) 0.031(9) -0.003(8) 0.012(8) -0.008(8)
C15 0.032(9) 0.023(8) 0.026(8) 0.002(7) 0.007(7) -0.002(7)
C16 0.032(9) 0.029(9) 0.043(10) 0.017(8) 0.015(8) 0.007(7)
C17 0.027(8) 0.028(9) 0.029(8) -0.010(7) 0.004(7) -0.005(7)
C18 0.035(9) 0.026(8) 0.026(8) 0.007(7) 0.002(7) 0.004(7)
C19 0.036(11) 0.042(12) 0.067(15) -0.003(11) 0.010(10) 0.009(9)
C20 0.08(2) 0.047(15) 0.09(2) -0.009(14) 0.037(17) -0.004(14)
C21 0.037(10) 0.029(10) 0.060(13) 0.003(9) 0.012(9) 0.006(8)
C22 0.056(14) 0.047(13) 0.056(14) 0.003(11) 0.026(11) -0.011(11)
C23 0.070(16) 0.041(12) 0.045(12) -0.017(10) 0.020(11) -0.023(11)
C24 0.10(2) 0.065(18) 0.048(14) -0.013(13) 0.022(15) 0.018(17)
C25 0.052(12) 0.031(10) 0.053(13) -0.016(9) 0.022(10) -0.013(9)
C26 0.09(2) 0.09(2) 0.056(15) -0.024(15) 0.050(16) -0.029(18)
C27 0.043(11) 0.035(10) 0.054(13) -0.012(9) 0.019(10) 0.004(9)
C28 0.086(19) 0.040(13) 0.074(17) -0.008(12) 0.048(16) -0.025(13)
C29 0.039(11) 0.042(12) 0.066(15) -0.003(11) 0.013(11) 0.012(9)
C30 0.048(13) 0.035(12) 0.090(19) -0.011(12) 0.022(13) 0.009(10)
C31 0.073(15) 0.036(11) 0.039(11) 0.016(9) 0.030(11) 0.020(10)
C32 0.077(17) 0.066(16) 0.043(12) 0.024(12) 0.035(12) 0.018(13)
C33 0.050(12) 0.041(12) 0.060(14) -0.006(10) 0.028(11) -0.001(10)
C34 0.064(17) 0.033(12) 0.10(2) -0.005(12) 0.038(16) -0.006(11)
C35 0.050(12) 0.037(11) 0.049(12) 0.009(9) 0.028(10) 0.014(9)
C36 0.043(13) 0.11(2) 0.063(16) -0.012(16) 0.025(12) -0.001(14)
C37 0.050(14) 0.063(16) 0.074(17) -0.011(13) 0.033(13) 0.008(12)
C38 0.059(16) 0.09(2) 0.056(15) -0.011(14) 0.027(13) 0.013(15)
C39 0.043(12) 0.032(11) 0.078(17) -0.003(11) 0.005(11) 0.010(9)
C40 0.14(3) 0.029(12) 0.064(17) 0.003(11) 0.044(19) 0.007(15)
C41 0.045(13) 0.043(13) 0.082(18) -0.010(12) 0.023(12) -0.007(10)
C43 0.07(2) 0.17(4) 0.035(13) 0.021(18) 0.019(13) -0.02(2)
Cl1 0.074(6) 0.197(15) 0.139(10) 0.038(10) 0.021(7) 0.014(8)
Cl2 0.150(12) 0.223(18) 0.171(13) 0.085(13) 0.111(11) 0.069(12)
Cl3 0.174(15) 0.30(2) 0.131(11) -0.079(14) 0.076(11) -0.126(16)

loop_
_atom_type_symbol
_atom_type_description
_atom_type_scat_dispersion_real
_atom_type_scat_dispersion_imag
_atom_type_scat_source
C C 0.0033 0.0016 'International Tables Vol C Tables 4.2.6.8 and 6.1.1.4'
H H 0.0000 0.0000 'International Tables Vol C Tables 4.2.6.8 and 6.1.1.4'
O O 0.0106 0.0060 'International Tables Vol C Tables 4.2.6.8 and 6.1.1.4'
P P 0.1023 0.0942 'International Tables Vol C Tables 4.2.6.8 and 6.1.1.4'
Cl Cl 0.1484 0.1585 'International Tables Vol C Tables 4.2.6.8 and 6.1.1.4'
Pt Pt -1.7033 8.3905 'International Tables Vol C Tables 4.2.6.8 and 6.1.1.4'

loop_
_geom_angle_atom_site_label_1
_geom_angle_atom_site_label_2
_geom_angle_atom_site_label_3
_geom_angle
_geom_angle_site_symmetry_1
_geom_angle_site_symmetry_3
C15 Pt1 O1 176.3(6) 3_656 .
C15 Pt1 P1 91.4(5) 3_656 .
O1 Pt1 P1 89.9(4) . .
C15 Pt1 P2 86.9(5) 3_656 .
O1 Pt1 P2 92.2(4) . .
P1 Pt1 P2 172.54(19) . .
C5 Pt2 O3 178.7(6) . .
C5 Pt2 P3 90.7(5) . .
O3 Pt2 P3 88.0(4) . .
C5 Pt2 P4 92.2(5) . .
O3 Pt2 P4 89.1(4) . .
P3 Pt2 P4 174.12(19) . .
C21 P1 C23 106.1(11) . .
C21 P1 C19 102.9(11) . .
C23 P1 C19 102.8(12) . .
C21 P1 Pt1 111.7(7) . .
C23 P1 Pt1 117.2(8) . .
C19 P1 Pt1 114.7(8) . .
C25 P2 C29 107.4(11) . .
C25 P2 C27 99.2(10) . .
C29 P2 C27 105.9(11) . .
C25 P2 Pt1 113.0(7) . .
C29 P2 Pt1 113.1(8) . .
C27 P2 Pt1 117.0(7) . .
C33 P3 C31 104.1(12) . .
C33 P3 C35 105.3(11) . .
C31 P3 C35 104.6(10) . .
C33 P3 Pt2 115.5(8) . .
C31 P3 Pt2 110.3(7) . .
C35 P3 Pt2 115.9(7) . .
C39 P4 C41 107.1(12) . .
C39 P4 C37 103.0(13) . .
C41 P4 C37 99.1(13) . .
C39 P4 Pt2 120.0(8) . .
C41 P4 Pt2 112.2(8) . .
C37 P4 Pt2 113.1(9) . .
C1 O1 Pt1 121.8(12) . .
C4 O3 Pt2 116.7(13) . .
O2 C1 O1 126.7(18) . .
O2 C1 C2 117.7(18) . .
O1 C1 C2 115.6(18) . .
C3 C2 C1 124.7(19) . .
C3 C2 H2 117.7 . .
C1 C2 H2 117.7 . .
C2 C3 C4 121(2) . .
C2 C3 H3 119.5 . .
C4 C3 H3 119.5 . .
O4 C4 O3 126.6(19) . .
O4 C4 C3 120.5(18) . .
O3 C4 C3 113.0(18) . .
C6 C5 C18 117.0(17) . .
C6 C5 Pt2 117.3(14) . .
C18 C5 Pt2 125.3(13) . .
C5 C6 C7 123.8(19) . .
C5 C6 H6 118.1 . .
C7 C6 H6 118.1 . .
C8 C7 C6 119.3(18) . .
C8 C7 H7 120.4 . .
C6 C7 H7 120.4 . .
C7 C8 C9 120.3(18) . .
C7 C8 H8 119.9 . .
C9 C8 H8 119.9 . .
C10 C9 C8 120.5(18) . .
C10 C9 C18 119.8(18) . .
C8 C9 C18 119.6(17) . .
C9 C10 C11 122.9(17) . .
C9 C10 H10 118.5 . .
C11 C10 H10 118.5 . .
C12 C11 C10 123.1(16) . .
C12 C11 C16 118.8(17) . .
C10 C11 C16 118.1(16) . .
C13 C12 C11 122.0(18) . .
C13 C12 H12 119.0 . .
C11 C12 H12 119.0 . .
C12 C13 C14 120.1(18) . .
C12 C13 H13 119.9 . .
C14 C13 H13 119.9 . .
C15 C14 C13 122.9(19) . .
C15 C14 H14 118.6 . .
C13 C14 H14 118.6 . .
C14 C15 C16 117.0(17) . .
C14 C15 Pt1 119.5(14) . 3_656
C16 C15 Pt1 123.5(13) . 3_656
C17 C16 C11 118.5(17) . .
C17 C16 C15 122.4(17) . .
C11 C16 C15 118.9(17) . .
C16 C17 C18 123.0(16) . .
C16 C17 H17 118.5 . .
C18 C17 H17 118.5 . .
C5 C18 C17 123.6(16) . .
C5 C18 C9 119.3(17) . .
C17 C18 C9 117.1(16) . .
C20 C19 P1 118.6(19) . .
C20 C19 H19A 107.7 . .
P1 C19 H19A 107.7 . .
C20 C19 H19B 107.7 . .
P1 C19 H19B 107.7 . .
H19A C19 H19B 107.1 . .
C19 C20 H20A 109.5 . .
C19 C20 H20B 109.5 . .
H20A C20 H20B 109.5 . .
C19 C20 H20C 109.5 . .
H20A C20 H20C 109.5 . .
H20B C20 H20C 109.5 . .
C22 C21 P1 115.1(16) . .
C22 C21 H21A 108.5 . .
P1 C21 H21A 108.5 . .
C22 C21 H21B 108.5 . .
P1 C21 H21B 108.5 . .
H21A C21 H21B 107.5 . .
C21 C22 H22A 109.5 . .
C21 C22 H22B 109.5 . .
H22A C22 H22B 109.5 . .
C21 C22 H22C 109.5 . .
H22A C22 H22C 109.5 . .
H22B C22 H22C 109.5 . .
C24 C23 P1 114.1(18) . .
C24 C23 H23A 108.7 . .
P1 C23 H23A 108.7 . .
C24 C23 H23B 108.7 . .
P1 C23 H23B 108.7 . .
H23A C23 H23B 107.6 . .
C23 C24 H24A 109.5 . .
C23 C24 H24B 109.5 . .
H24A C24 H24B 109.5 . .
C23 C24 H24C 109.5 . .
H24A C24 H24C 109.5 . .
H24B C24 H24C 109.5 . .
C26 C25 P2 115.7(17) . .
C26 C25 H25A 108.3 . .
P2 C25 H25A 108.3 . .
C26 C25 H25B 108.3 . .
P2 C25 H25B 108.3 . .
H25A C25 H25B 107.4 . .
C25 C26 H26A 109.5 . .
C25 C26 H26B 109.5 . .
H26A C26 H26B 109.5 . .
C25 C26 H26C 109.5 . .
H26A C26 H26C 109.5 . .
H26B C26 H26C 109.5 . .
C28 C27 P2 112.5(17) . .
C28 C27 H27A 109.1 . .
P2 C27 H27A 109.1 . .
C28 C27 H27B 109.1 . .
P2 C27 H27B 109.1 . .
H27A C27 H27B 107.8 . .
C27 C28 H28A 109.5 . .
C27 C28 H28B 109.5 . .
H28A C28 H28B 109.5 . .
C27 C28 H28C 109.5 . .
H28A C28 H28C 109.5 . .
H28B C28 H28C 109.5 . .
C30 C29 P2 114.8(17) . .
C30 C29 H29A 108.6 . .
P2 C29 H29A 108.6 . .
C30 C29 H29B 108.6 . .
P2 C29 H29B 108.6 . .
H29A C29 H29B 107.5 . .
C29 C30 H30A 109.5 . .
C29 C30 H30B 109.5 . .
H30A C30 H30B 109.5 . .
C29 C30 H30C 109.5 . .
H30A C30 H30C 109.5 . .
H30B C30 H30C 109.5 . .
C32 C31 P3 110.9(16) . .
C32 C31 H31A 109.5 . .
P3 C31 H31A 109.5 . .
C32 C31 H31B 109.5 . .
P3 C31 H31B 109.5 . .
H31A C31 H31B 108.1 . .
C31 C32 H32A 109.5 . .
C31 C32 H32B 109.5 . .
H32A C32 H32B 109.5 . .
C31 C32 H32C 109.5 . .
H32A C32 H32C 109.5 . .
H32B C32 H32C 109.5 . .
C34 C33 P3 119.6(19) . .
C34 C33 H33A 107.4 . .
P3 C33 H33A 107.4 . .
C34 C33 H33B 107.4 . .
P3 C33 H33B 107.4 . .
H33A C33 H33B 107.0 . .
C33 C34 H34A 109.5 . .
C33 C34 H34B 109.5 . .
H34A C34 H34B 109.5 . .
C33 C34 H34C 109.5 . .
H34A C34 H34C 109.5 . .
H34B C34 H34C 109.5 . .
C36 C35 P3 115.0(17) . .
C36 C35 H35A 108.5 . .
P3 C35 H35A 108.5 . .
C36 C35 H35B 108.5 . .
P3 C35 H35B 108.5 . .
H35A C35 H35B 107.5 . .
C35 C36 H36A 109.5 . .
C35 C36 H36B 109.5 . .
H36A C36 H36B 109.5 . .
C35 C36 H36C 109.5 . .
H36A C36 H36C 109.5 . .
H36B C36 H36C 109.5 . .
C38 C37 P4 115.4(19) . .
C38 C37 H37A 108.4 . .
P4 C37 H37A 108.4 . .
C38 C37 H37B 108.4 . .
P4 C37 H37B 108.4 . .
H37A C37 H37B 107.5 . .
C37 C38 H38A 109.5 . .
C37 C38 H38B 109.5 . .
H38A C38 H38B 109.5 . .
C37 C38 H38C 109.5 . .
H38A C38 H38C 109.5 . .
H38B C38 H38C 109.5 . .
C40 C39 P4 112.4(19) . .
C40 C39 H39A 109.1 . .
P4 C39 H39A 109.1 . .
C40 C39 H39B 109.1 . .
P4 C39 H39B 109.1 . .
H39A C39 H39B 107.9 . .
C39 C40 H40A 109.5 . .
C39 C40 H40B 109.5 . .
H40A C40 H40B 109.5 . .
C39 C40 H40C 109.5 . .
H40A C40 H40C 109.5 . .
H40B C40 H40C 109.5 . .
C42 C41 P4 115.6(19) . .
C42 C41 H41A 108.4 . .
P4 C41 H41A 108.4 . .
C42 C41 H41B 108.4 . .
P4 C41 H41B 108.4 . .
H41A C41 H41B 107.4 . .
Cl3 C43 Cl2 112.2(19) . .
Cl3 C43 Cl1 108(3) . .
Cl2 C43 Cl1 109.1(19) . .
Cl3 C43 H43 109.2 . .
Cl2 C43 H43 109.2 . .
Cl1 C43 H43 109.2 . .
C41 C42 H42A 109.5 . .
C41 C42 H42B 109.5 . .
H42A C42 H42B 109.5 . .
C41 C42 H42C 109.5 . .
H42A C42 H42C 109.5 . .
H42B C42 H42C 109.5 . .

loop_
_geom_bond_atom_site_label_1
_geom_bond_atom_site_label_2
_geom_bond_distance
_geom_bond_site_symmetry_2
Pt1 C15 2.022(18) 3_656
Pt1 O1 2.120(12) .
Pt1 P1 2.307(5) .
Pt1 P2 2.308(5) .
Pt2 C5 2.028(17) .
Pt2 O3 2.142(13) .
Pt2 P3 2.294(5) .
Pt2 P4 2.303(5) .
P1 C21 1.79(2) .
P1 C23 1.81(2) .
P1 C19 1.82(2) .
P2 C25 1.83(2) .
P2 C29 1.84(2) .
P2 C27 1.85(2) .
P3 C33 1.81(2) .
P3 C31 1.83(2) .
P3 C35 1.84(2) .
P4 C39 1.82(2) .
P4 C41 1.82(2) .
P4 C37 1.85(3) .
O1 C1 1.28(2) .
O2 C1 1.25(2) .
O3 C4 1.32(2) .
O4 C4 1.21(3) .
C1 C2 1.51(3) .
C2 C3 1.32(3) .
C2 H2 0.9500 .
C3 C4 1.50(3) .
C3 H3 0.9500 .
C5 C6 1.39(2) .
C5 C18 1.42(2) .
C6 C7 1.40(3) .
C6 H6 0.9500 .
C7 C8 1.36(3) .
C7 H7 0.9500 .
C8 C9 1.42(3) .
C8 H8 0.9500 .
C9 C10 1.40(3) .
C9 C18 1.44(2) .
C10 C11 1.41(2) .
C10 H10 0.9500 .
C11 C12 1.41(2) .
C11 C16 1.44(2) .
C12 C13 1.32(3) .
C12 H12 0.9500 .
C13 C14 1.40(3) .
C13 H13 0.9500 .
C14 C15 1.38(3) .
C14 H14 0.9500 .
C15 C16 1.45(3) .
C15 Pt1 2.022(18) 3_656
C16 C17 1.41(3) .
C17 C18 1.43(3) .
C17 H17 0.9500 .
C19 C20 1.50(3) .
C19 H19A 0.9900 .
C19 H19B 0.9900 .
C20 H20A 0.9800 .
C20 H20B 0.9800 .
C20 H20C 0.9800 .
C21 C22 1.54(3) .
C21 H21A 0.9900 .
C21 H21B 0.9900 .
C22 H22A 0.9800 .
C22 H22B 0.9800 .
C22 H22C 0.9800 .
C23 C24 1.52(4) .
C23 H23A 0.9900 .
C23 H23B 0.9900 .
C24 H24A 0.9800 .
C24 H24B 0.9800 .
C24 H24C 0.9800 .
C25 C26 1.48(3) .
C25 H25A 0.9900 .
C25 H25B 0.9900 .
C26 H26A 0.9800 .
C26 H26B 0.9800 .
C26 H26C 0.9800 .
C27 C28 1.52(3) .
C27 H27A 0.9900 .
C27 H27B 0.9900 .
C28 H28A 0.9800 .
C28 H28B 0.9800 .
C28 H28C 0.9800 .
C29 C30 1.54(3) .
C29 H29A 0.9900 .
C29 H29B 0.9900 .
C30 H30A 0.9800 .
C30 H30B 0.9800 .
C30 H30C 0.9800 .
C31 C32 1.54(3) .
C31 H31A 0.9900 .
C31 H31B 0.9900 .
C32 H32A 0.9800 .
C32 H32B 0.9800 .
C32 H32C 0.9800 .
C33 C34 1.52(3) .
C33 H33A 0.9900 .
C33 H33B 0.9900 .
C34 H34A 0.9800 .
C34 H34B 0.9800 .
C34 H34C 0.9800 .
C35 C36 1.50(3) .
C35 H35A 0.9900 .
C35 H35B 0.9900 .
C36 H36A 0.9800 .
C36 H36B 0.9800 .
C36 H36C 0.9800 .
C37 C38 1.50(4) .
C37 H37A 0.9900 .
C37 H37B 0.9900 .
C38 H38A 0.9800 .
C38 H38B 0.9800 .
C38 H38C 0.9800 .
C39 C40 1.53(4) .
C39 H39A 0.9900 .
C39 H39B 0.9900 .
C40 H40A 0.9800 .
C40 H40B 0.9800 .
C40 H40C 0.9800 .
C41 C42 1.56(4) .
C41 H41A 0.9900 .
C41 H41B 0.9900 .
C43 Cl3 1.70(4) .
C43 Cl2 1.71(4) .
C43 Cl1 1.77(4) .
C43 H43 1.0000 .
C42 H42A 0.9800 .
C42 H42B 0.9800 .
C42 H42C 0.9800 .

loop_
_geom_torsion_atom_site_label_1
_geom_torsion_atom_site_label_2
_geom_torsion_atom_site_label_3
_geom_torsion_atom_site_label_4
_geom_torsion
_geom_torsion_site_symmetry_1
_geom_torsion_site_symmetry_4
C15 Pt1 P1 C21 124.6(9) 3_656 .
O1 Pt1 P1 C21 -58.9(9) . .
P2 Pt1 P1 C21 47.6(17) . .
C15 Pt1 P1 C23 -112.7(11) 3_656 .
O1 Pt1 P1 C23 63.8(11) . .
P2 Pt1 P1 C23 170.3(16) . .
C15 Pt1 P1 C19 8.0(11) 3_656 .
O1 Pt1 P1 C19 -175.5(10) . .
P2 Pt1 P1 C19 -69.0(18) . .
C15 Pt1 P2 C25 -75.3(10) 3_656 .
O1 Pt1 P2 C25 108.3(9) . .
P1 Pt1 P2 C25 2.0(18) . .
C15 Pt1 P2 C29 162.4(11) 3_656 .
O1 Pt1 P2 C29 -14.0(10) . .
P1 Pt1 P2 C29 -120.3(16) . .
C15 Pt1 P2 C27 39.0(10) 3_656 .
O1 Pt1 P2 C27 -137.4(9) . .
P1 Pt1 P2 C27 116.3(16) . .
C5 Pt2 P3 C33 -11.5(10) . .
O3 Pt2 P3 C33 168.4(9) . .
P4 Pt2 P3 C33 108(2) . .
C5 Pt2 P3 C31 -129.1(10) . .
O3 Pt2 P3 C31 50.7(10) . .
P4 Pt2 P3 C31 -9(2) . .
C5 Pt2 P3 C35 112.3(10) . .
O3 Pt2 P3 C35 -67.9(9) . .
P4 Pt2 P3 C35 -127.8(19) . .
C5 Pt2 P4 C39 -15.3(12) . .
O3 Pt2 P4 C39 165.0(11) . .
P3 Pt2 P4 C39 -135(2) . .
C5 Pt2 P4 C41 -142.4(12) . .
O3 Pt2 P4 C41 37.9(11) . .
P3 Pt2 P4 C41 98(2) . .
C5 Pt2 P4 C37 106.5(11) . .
O3 Pt2 P4 C37 -73.2(10) . .
P3 Pt2 P4 C37 -13(2) . .
C15 Pt1 O1 C1 -158(9) 3_656 .
P1 Pt1 O1 C1 91.5(13) . .
P2 Pt1 O1 C1 -81.3(13) . .
C5 Pt2 O3 C4 -83(27) . .
P3 Pt2 O3 C4 -90.1(15) . .
P4 Pt2 O3 C4 84.8(15) . .
Pt1 O1 C1 O2 0(3) . .
Pt1 O1 C1 C2 -178.0(11) . .
O2 C1 C2 C3 179(2) . .
O1 C1 C2 C3 -3(3) . .
C1 C2 C3 C4 177.7(19) . .
Pt2 O3 C4 O4 -14(3) . .
Pt2 O3 C4 C3 166.3(14) . .
C2 C3 C4 O4 8(4) . .
C2 C3 C4 O3 -172(2) . .
O3 Pt2 C5 C6 89(27) . .
P3 Pt2 C5 C6 95.9(15) . .
P4 Pt2 C5 C6 -79.0(15) . .
O3 Pt2 C5 C18 -84(27) . .
P3 Pt2 C5 C18 -76.5(15) . .
P4 Pt2 C5 C18 108.6(15) . .
C18 C5 C6 C7 -8(3) . .
Pt2 C5 C6 C7 179.5(17) . .
C5 C6 C7 C8 1(3) . .
C6 C7 C8 C9 4(3) . .
C7 C8 C9 C10 180(2) . .
C7 C8 C9 C18 -1(3) . .
C8 C9 C10 C11 -177.4(18) . .
C18 C9 C10 C11 3(3) . .
C9 C10 C11 C12 -176.5(18) . .
C9 C10 C11 C16 3(3) . .
C10 C11 C12 C13 176.9(19) . .
C16 C11 C12 C13 -3(3) . .
C11 C12 C13 C14 4(3) . .
C12 C13 C14 C15 1(3) . .
C13 C14 C15 C16 -6(3) . .
C13 C14 C15 Pt1 172.9(15) . 3_656
C12 C11 C16 C17 172.6(17) . .
C10 C11 C16 C17 -7(3) . .
C12 C11 C16 C15 -2(3) . .
C10 C11 C16 C15 177.6(17) . .
C14 C15 C16 C17 -168.2(17) . .
Pt1 C15 C16 C17 13(3) 3_656 .
C14 C15 C16 C11 7(3) . .
Pt1 C15 C16 C11 -172.2(13) 3_656 .
C11 C16 C17 C18 5(3) . .
C15 C16 C17 C18 179.8(17) . .
C6 C5 C18 C17 -171.1(18) . .
Pt2 C5 C18 C17 1(3) . .
C6 C5 C18 C9 10(3) . .
Pt2 C5 C18 C9 -177.7(13) . .
C16 C17 C18 C5 -177.4(17) . .
C16 C17 C18 C9 2(3) . .
C10 C9 C18 C5 173.5(17) . .
C8 C9 C18 C5 -6(3) . .
C10 C9 C18 C17 -6(3) . .
C8 C9 C18 C17 175.0(17) . .
C21 P1 C19 C20 47(2) . .
C23 P1 C19 C20 -63(2) . .
Pt1 P1 C19 C20 168.3(19) . .
C23 P1 C21 C22 173.8(17) . .
C19 P1 C21 C22 66.1(18) . .
Pt1 P1 C21 C22 -57.4(17) . .
C21 P1 C23 C24 61(2) . .
C19 P1 C23 C24 168(2) . .
Pt1 P1 C23 C24 -65(2) . .
C29 P2 C25 C26 69(2) . .
C27 P2 C25 C26 179(2) . .
Pt1 P2 C25 C26 -57(2) . .
C25 P2 C27 C28 -171.6(17) . .
C29 P2 C27 C28 -60.4(19) . .
Pt1 P2 C27 C28 66.6(18) . .
C25 P2 C29 C30 54(2) . .
C27 P2 C29 C30 -52(2) . .
Pt1 P2 C29 C30 179.1(16) . .
C33 P3 C31 C32 -59(2) . .
C35 P3 C31 C32 -169.6(18) . .
Pt2 P3 C31 C32 65.1(19) . .
C31 P3 C33 C34 -47(2) . .
C35 P3 C33 C34 63(2) . .
Pt2 P3 C33 C34 -168.0(17) . .
C33 P3 C35 C36 -159(2) . .
C31 P3 C35 C36 -50(2) . .
Pt2 P3 C35 C36 72(2) . .
C39 P4 C37 C38 73(2) . .
C41 P4 C37 C38 -176(2) . .
Pt2 P4 C37 C38 -57(2) . .
C41 P4 C39 C40 63(2) . .
C37 P4 C39 C40 167.3(19) . .
Pt2 P4 C39 C40 -66(2) . .
C39 P4 C41 C42 48(2) . .
C37 P4 C41 C42 -59(2) . .
Pt2 P4 C41 C42 -178.7(18) . .
